data_1573999
loop_
_publ_author_name
'Chandrashekar, Priyanka'
'Karmakar, Arun'
'Aparna, Ravari Kandy'
'Singh, Laddi'
'Mondal, Pradip Kumar'
'Kundu, Subrata'
'Bhattacharyya, Kalishankar'
'Mandal, Sukhendu'

_publ_section_title
;
 Linker driven site-specific catalysis in atomically precise silver
 cluster assemblies.
;
_journal_issue 13
_journal_name_full 'Chemical science'
_journal_page_first 5726
_journal_page_last 5734
_journal_paper_doi 10.1039/d4sc08408j
_journal_volume 16
_journal_year 2025
_chemical_formula_moiety 'C10 H13 Ag2 F3 N O2 S, 1.25[H2O]'
_chemical_formula_sum 'C10 H15.5 Ag2 F3 N O3.25 S'
_chemical_formula_weight 506.53
_space_group_crystal_system cubic
_space_group_IT_number 201
_space_group_name_Hall '-P 2ab 2bc 3'
_space_group_name_H-M_alt 'P n -3 :2'
_atom_sites_solution_hydrogens geom
_atom_sites_solution_primary dual
_audit_creation_date 2024-08-08
_audit_creation_method
;
Olex2 1.5-alpha
(compiled 2024.02.16 svn.r378c4104 for OlexSys, GUI svn.r6928)
;
_audit_update_record
;
2024-08-24 deposited with the CCDC.	2025-02-25 downloaded from the CCDC.
;
_cell_angle_alpha 90
_cell_angle_beta 90
_cell_angle_gamma 90
_cell_formula_units_Z 24
_cell_length_a 20.9199(3)
_cell_length_b 20.9199(3)
_cell_length_c 20.9199(3)
_cell_measurement_reflns_used 62054
_cell_measurement_temperature 100.00
_cell_measurement_theta_max 54.964
_cell_measurement_theta_min 5.806
_cell_volume 9155.4(2)
_computing_molecular_graphics 'Olex2 1.5-alpha (Dolomanov et al., 2009)'
_computing_publication_material 'Olex2 1.5-alpha (Dolomanov et al., 2009)'
_computing_structure_refinement 'SHELXL 2019/3 (Sheldrick, 2015)'
_computing_structure_solution 'SHELXT 2018/2 (Sheldrick, 2018)'
_diffrn_ambient_temperature 100.00
_diffrn_measured_fraction_theta_full 0.998
_diffrn_measured_fraction_theta_max 0.998
_diffrn_measurement_device_type 'Bruker D8 QUEST PHOTON III C14'
_diffrn_radiation_type MoK\a
_diffrn_radiation_wavelength 0.71073
_diffrn_reflns_av_R_equivalents 0.0363
_diffrn_reflns_av_unetI/netI 0.0126
_diffrn_reflns_Laue_measured_fraction_full 0.998
_diffrn_reflns_Laue_measured_fraction_max 0.998
_diffrn_reflns_limit_h_max 27
_diffrn_reflns_limit_h_min -27
_diffrn_reflns_limit_k_max 19
_diffrn_reflns_limit_k_min -27
_diffrn_reflns_limit_l_max 27
_diffrn_reflns_limit_l_min -24
_diffrn_reflns_number 62054
_diffrn_reflns_point_group_measured_fraction_full 0.998
_diffrn_reflns_point_group_measured_fraction_max 0.998
_diffrn_reflns_theta_full 25.242
_diffrn_reflns_theta_max 27.482
_diffrn_reflns_theta_min 2.754
_exptl_absorpt_coefficient_mu 2.741
_exptl_crystal_colour colourless
_exptl_crystal_colour_primary colourless
_exptl_crystal_density_diffrn 2.205
_exptl_crystal_description block
_exptl_crystal_F_000 5892
_exptl_crystal_size_max 0.127
_exptl_crystal_size_mid 0.125
_exptl_crystal_size_min 0.07
_refine_diff_density_max 2.535
_refine_diff_density_min -1.246
_refine_diff_density_rms 0.097
_refine_ls_extinction_method none
_refine_ls_goodness_of_fit_ref 1.032
_refine_ls_hydrogen_treatment constr
_refine_ls_matrix_type full
_refine_ls_number_parameters 172
_refine_ls_number_reflns 3516
_refine_ls_number_restraints 0
_refine_ls_restrained_S_all 1.032
_refine_ls_R_factor_all 0.0341
_refine_ls_R_factor_gt 0.0313
_refine_ls_shift/su_max 0.001
_refine_ls_shift/su_mean 0.000
_refine_ls_structure_factor_coef Fsqd
_refine_ls_weighting_details 'w=1/[\s^2^(Fo^2^)+(0.0226P)^2^+44.1180P] where P=(Fo^2^+2Fc^2^)/3'
_refine_ls_weighting_scheme calc
_refine_ls_wR_factor_gt 0.0694
_refine_ls_wR_factor_ref 0.0716
_reflns_Friedel_coverage 0.000
_reflns_number_gt 3264
_reflns_number_total 3516
_reflns_threshold_expression 'I > 2\s(I)'
_cod_data_source_file d4sc08408j2.cif
_cod_data_source_block 128_a
_cod_depositor_comments 'Adding full bibliography for 1573999--1574002.cif.'
_cod_original_cell_volume 9155.4(4)
_cod_original_sg_symbol_H-M 'P n -3'
_cod_original_formula_sum 'C10 H15.50 Ag2 F3 N O3.25 S'
_cod_database_code 1573999
_shelx_shelxl_version_number 2019/3
_shelx_space_group_comment
;
The symmetry employed for this shelxl refinement is uniquely defined
by the following loop, which should always be used as a source of
symmetry information in preference to the above space-group names.
They are only intended as comments.
;
_shelx_estimated_absorpt_t_max 0.831
_shelx_estimated_absorpt_t_min 0.722
_olex2_refinement_description
;
1. Fixed Uiso
 At 1.2 times of:
  All C(H) groups, All C(H,H) groups
2.a Ternary CH refined with riding coordinates:
 C1(H1)
2.b Secondary CH2 refined with riding coordinates:
 C2(H2A,H2B), C3(H3A,H3B), C4(H4A,H4B), C5(H5A,H5B), C6(H6A,H6B)
2.c Aromatic/amide H refined with riding coordinates:
 C7(H7), C8(H8)
;
_smtbx_masks_special_details
;
A solvent mask was calculated and 298 electrons were 
found in a volume of 1048\%A^3^ in 1 void per unit cell. 
This is consistent with the presence of 
7.5[H2O] per formula unit 
which account for 75 electrons 
per unit cell.
;
_smtbx_masks_void_probe_radius 1.2
_smtbx_masks_void_truncation_radius 1.2
_olex2_submission_special_instructions 'No special instructions were received'

loop_
_space_group_symop_operation_xyz
'x, y, z'
'-x+1/2, -y+1/2, z'
'-x+1/2, y, -z+1/2'
'x, -y+1/2, -z+1/2'
'z, x, y'
'z, -x+1/2, -y+1/2'
'-z+1/2, -x+1/2, y'
'-z+1/2, x, -y+1/2'
'y, z, x'
'-y+1/2, z, -x+1/2'
'y, -z+1/2, -x+1/2'
'-y+1/2, -z+1/2, x'
'-x, -y, -z'
'x-1/2, y-1/2, -z'
'x-1/2, -y, z-1/2'
'-x, y-1/2, z-1/2'
'-z, -x, -y'
'-z, x-1/2, y-1/2'
'z-1/2, x-1/2, -y'
'z-1/2, -x, y-1/2'
'-y, -z, -x'
'y-1/2, -z, x-1/2'
'-y, z-1/2, x-1/2'
'y-1/2, z-1/2, -x'

loop_
_atom_site_label
_atom_site_type_symbol
_atom_site_fract_x
_atom_site_fract_y
_atom_site_fract_z
_atom_site_U_iso_or_equiv
_atom_site_adp_type
_atom_site_occupancy
_atom_site_site_symmetry_order
_atom_site_calc_flag
_atom_site_refinement_flags_posn
_atom_site_refinement_flags_adp
_atom_site_refinement_flags_occupancy
_atom_site_disorder_assembly
_atom_site_disorder_group
Ag1 Ag 0.50546(2) 0.41153(2) 0.40101(2) 0.02944(9) Uani 1 1 d . . . . .
Ag2 Ag 0.62986(2) 0.37987(2) 0.45816(2) 0.03185(9) Uani 1 1 d . . . . .
S1 S 0.51978(4) 0.35104(4) 0.50244(4) 0.02252(17) Uani 1 1 d . . . . .
F1 F 0.58870(14) 0.29968(13) 0.20190(12) 0.0493(7) Uani 1 1 d . . . . .
F2 F 0.68280(14) 0.32404(18) 0.23234(14) 0.0659(9) Uani 1 1 d . . . . .
F3 F 0.62065(15) 0.39652(13) 0.19584(12) 0.0515(7) Uani 1 1 d . . . . .
O1 O 0.53823(12) 0.35575(13) 0.30625(13) 0.0313(6) Uani 1 1 d . . . . .
O2 O 0.63882(13) 0.37668(13) 0.33822(12) 0.0309(6) Uani 1 1 d . . . . .
N1 N 0.70610(14) 0.30022(14) 0.45716(15) 0.0268(6) Uani 1 1 d . . . . .
C1 C 0.50274(19) 0.26517(17) 0.4913(2) 0.0340(8) Uani 1 1 d . . . . .
H1 H 0.461312 0.255675 0.513203 0.041 Uiso 1 1 calc R U . . .
C2 C 0.5535(3) 0.22520(19) 0.5226(2) 0.0448(11) Uani 1 1 d . . . . .
H2A H 0.556173 0.236165 0.568571 0.054 Uiso 1 1 calc R U . . .
H2B H 0.595460 0.234628 0.502827 0.054 Uiso 1 1 calc R U . . .
C3 C 0.5386(3) 0.1540(2) 0.5153(3) 0.0550(13) Uani 1 1 d . . . . .
H3A H 0.574354 0.128699 0.533189 0.066 Uiso 1 1 calc R U . . .
H3B H 0.499631 0.143673 0.540158 0.066 Uiso 1 1 calc R U . . .
C4 C 0.5286(3) 0.1359(2) 0.4478(3) 0.0537(13) Uani 1 1 d . . . . .
H4A H 0.514805 0.090634 0.445970 0.064 Uiso 1 1 calc R U . . .
H4B H 0.569831 0.139287 0.424779 0.064 Uiso 1 1 calc R U . . .
C5 C 0.4797(3) 0.1766(2) 0.4143(3) 0.0719(18) Uani 1 1 d . . . . .
H5A H 0.436838 0.167618 0.432228 0.086 Uiso 1 1 calc R U . . .
H5B H 0.478976 0.165685 0.368301 0.086 Uiso 1 1 calc R U . . .
C6 C 0.4952(3) 0.2483(2) 0.4224(3) 0.0668(17) Uani 1 1 d . . . . .
H6A H 0.535115 0.258568 0.399140 0.080 Uiso 1 1 calc R U . . .
H6B H 0.460257 0.274185 0.403556 0.080 Uiso 1 1 calc R U . . .
C7 C 0.72859(18) 0.27539(18) 0.40290(18) 0.0307(8) Uani 1 1 d . . . . .
H7 H 0.714988 0.292870 0.363259 0.037 Uiso 1 1 calc R U . . .
C8 C 0.72781(17) 0.27468(17) 0.51147(17) 0.0267(7) Uani 1 1 d . . . . .
H8 H 0.712514 0.290691 0.551121 0.032 Uiso 1 1 calc R U . . .
C9 C 0.59732(18) 0.35961(16) 0.29981(16) 0.0255(7) Uani 1 1 d . . . . .
C10 C 0.6223(2) 0.34356(19) 0.23198(18) 0.0342(8) Uani 1 1 d . . . . .

loop_
_atom_site_aniso_label
_atom_site_aniso_U_11
_atom_site_aniso_U_22
_atom_site_aniso_U_33
_atom_site_aniso_U_23
_atom_site_aniso_U_13
_atom_site_aniso_U_12
Ag1 0.03261(15) 0.03008(15) 0.02563(14) 0.00991(10) 0.01000(11) 0.01320(11)
Ag2 0.02634(14) 0.02582(14) 0.04339(17) 0.00678(11) 0.00714(11) 0.00895(10)
S1 0.0255(4) 0.0177(4) 0.0244(4) 0.0054(3) 0.0052(3) 0.0060(3)
F1 0.0691(18) 0.0465(15) 0.0322(13) -0.0109(11) 0.0078(12) -0.0091(13)
F2 0.0460(16) 0.104(3) 0.0475(16) -0.0190(16) 0.0098(13) 0.0307(16)
F3 0.079(2) 0.0467(15) 0.0285(12) 0.0105(11) 0.0112(12) -0.0078(14)
O1 0.0313(14) 0.0307(13) 0.0319(13) 0.0008(11) 0.0053(11) 0.0043(11)
O2 0.0355(14) 0.0321(14) 0.0250(12) 0.0045(10) 0.0029(11) -0.0004(11)
N1 0.0257(14) 0.0242(14) 0.0306(15) 0.0013(12) 0.0018(12) 0.0069(11)
C1 0.0339(19) 0.0190(16) 0.049(2) 0.0069(15) 0.0125(17) 0.0053(14)
C2 0.067(3) 0.0246(18) 0.043(2) 0.0034(17) -0.008(2) 0.0163(19)
C3 0.080(4) 0.026(2) 0.059(3) 0.014(2) 0.017(3) 0.017(2)
C4 0.066(3) 0.026(2) 0.069(3) -0.002(2) 0.011(3) 0.001(2)
C5 0.093(5) 0.030(2) 0.092(5) -0.005(3) -0.028(4) -0.007(3)
C6 0.107(5) 0.024(2) 0.070(3) -0.003(2) -0.041(3) 0.004(3)
C7 0.0311(18) 0.0344(19) 0.0267(17) 0.0041(15) 0.0000(14) 0.0090(16)
C8 0.0255(16) 0.0285(17) 0.0262(17) -0.0019(14) 0.0023(13) 0.0066(14)
C9 0.0358(19) 0.0189(15) 0.0219(16) 0.0053(12) 0.0054(14) 0.0079(13)
C10 0.039(2) 0.036(2) 0.0275(18) -0.0004(15) 0.0067(16) 0.0050(16)

loop_
_atom_type_symbol
_atom_type_description
_atom_type_scat_dispersion_real
_atom_type_scat_dispersion_imag
_atom_type_scat_source
C C 0.0033 0.0016 'International Tables Vol C Tables 4.2.6.8 and 6.1.1.4'
H H 0.0000 0.0000 'International Tables Vol C Tables 4.2.6.8 and 6.1.1.4'
Ag Ag -0.8971 1.1015 'International Tables Vol C Tables 4.2.6.8 and 6.1.1.4'
F F 0.0171 0.0103 'International Tables Vol C Tables 4.2.6.8 and 6.1.1.4'
N N 0.0061 0.0033 'International Tables Vol C Tables 4.2.6.8 and 6.1.1.4'
O O 0.0106 0.0060 'International Tables Vol C Tables 4.2.6.8 and 6.1.1.4'
S S 0.1246 0.1234 'International Tables Vol C Tables 4.2.6.8 and 6.1.1.4'

loop_
_geom_angle_atom_site_label_1
_geom_angle_atom_site_label_2
_geom_angle_atom_site_label_3
_geom_angle
_geom_angle_site_symmetry_1
_geom_angle_site_symmetry_3
_geom_angle_publ_flag
Ag1 Ag1 Ag1 60.0 9 5 ?
Ag2 Ag1 Ag1 140.926(8) . 5 ?
Ag2 Ag1 Ag1 105.781(12) . 9 ?
S1 Ag1 Ag1 53.85(2) . 9 ?
S1 Ag1 Ag1 53.65(2) 5 5 ?
S1 Ag1 Ag1 111.19(2) 5 9 ?
S1 Ag1 Ag1 111.39(2) . 5 ?
S1 Ag1 Ag2 55.40(2) . . ?
S1 Ag1 Ag2 113.41(2) 5 . ?
S1 Ag1 S1 145.26(4) . 5 ?
O1 Ag1 Ag1 126.69(6) . 5 ?
O1 Ag1 Ag1 140.05(6) . 9 ?
O1 Ag1 Ag2 88.48(6) . . ?
O1 Ag1 S1 95.88(7) . 5 ?
O1 Ag1 S1 115.01(7) . . ?
S1 Ag2 Ag1 89.70(2) 21_666 . ?
S1 Ag2 Ag1 53.312(19) . . ?
S1 Ag2 S1 107.77(4) 21_666 . ?
O2 Ag2 Ag1 70.52(6) . . ?
O2 Ag2 S1 101.26(6) . 21_666 ?
O2 Ag2 S1 114.99(7) . . ?
N1 Ag2 Ag1 140.47(8) . . ?
N1 Ag2 S1 117.14(8) . . ?
N1 Ag2 S1 126.43(8) . 21_666 ?
N1 Ag2 O2 85.43(10) . . ?
Ag1 S1 Ag1 72.50(2) . 9 ?
Ag1 S1 Ag2 136.76(3) 9 . ?
Ag1 S1 Ag2 140.30(4) . 17_666 ?
Ag1 S1 Ag2 71.29(2) . . ?
Ag1 S1 Ag2 94.28(3) 9 17_666 ?
Ag2 S1 Ag2 98.67(3) 17_666 . ?
C1 S1 Ag1 111.36(14) . . ?
C1 S1 Ag1 103.63(13) . 9 ?
C1 S1 Ag2 110.98(13) . . ?
C1 S1 Ag2 108.09(14) . 17_666 ?
C9 O1 Ag1 109.9(2) . . ?
C9 O2 Ag2 127.1(2) . . ?
C7 N1 Ag2 122.2(2) . . ?
C7 N1 C8 116.6(3) . . ?
C8 N1 Ag2 121.1(2) . . ?
S1 C1 H1 107.6 . . ?
C2 C1 S1 110.5(3) . . ?
C2 C1 H1 107.6 . . ?
C6 C1 S1 111.8(3) . . ?
C6 C1 H1 107.6 . . ?
C6 C1 C2 111.4(4) . . ?
C1 C2 H2A 109.5 . . ?
C1 C2 H2B 109.5 . . ?
C1 C2 C3 110.8(4) . . ?
H2A C2 H2B 108.1 . . ?
C3 C2 H2A 109.5 . . ?
C3 C2 H2B 109.5 . . ?
C2 C3 H3A 109.2 . . ?
C2 C3 H3B 109.2 . . ?
H3A C3 H3B 107.9 . . ?
C4 C3 C2 112.0(4) . . ?
C4 C3 H3A 109.2 . . ?
C4 C3 H3B 109.2 . . ?
C3 C4 H4A 108.9 . . ?
C3 C4 H4B 108.9 . . ?
C3 C4 C5 113.3(4) . . ?
H4A C4 H4B 107.7 . . ?
C5 C4 H4A 108.9 . . ?
C5 C4 H4B 108.9 . . ?
C4 C5 H5A 109.4 . . ?
C4 C5 H5B 109.4 . . ?
C4 C5 C6 111.0(5) . . ?
H5A C5 H5B 108.0 . . ?
C6 C5 H5A 109.4 . . ?
C6 C5 H5B 109.4 . . ?
C1 C6 C5 110.9(5) . . ?
C1 C6 H6A 109.5 . . ?
C1 C6 H6B 109.5 . . ?
C5 C6 H6A 109.5 . . ?
C5 C6 H6B 109.5 . . ?
H6A C6 H6B 108.1 . . ?
N1 C7 C7 121.7(2) . 2_655 ?
N1 C7 H7 119.2 . . ?
C7 C7 H7 119.2 2_655 . ?
N1 C8 C8 121.66(19) . 2_655 ?
N1 C8 H8 119.2 . . ?
C8 C8 H8 119.2 2_655 . ?
O1 C9 C10 114.8(3) . . ?
O2 C9 O1 130.2(3) . . ?
O2 C9 C10 114.9(3) . . ?
F1 C10 F2 107.3(3) . . ?
F1 C10 F3 107.0(3) . . ?
F1 C10 C9 114.1(3) . . ?
F2 C10 F3 106.4(3) . . ?
F2 C10 C9 112.5(3) . . ?
F3 C10 C9 109.2(3) . . ?

loop_
_geom_bond_atom_site_label_1
_geom_bond_atom_site_label_2
_geom_bond_distance
_geom_bond_site_symmetry_2
_geom_bond_publ_flag
Ag1 Ag1 2.9469(4) 9 ?
Ag1 Ag1 2.9469(4) 5 ?
Ag1 Ag2 2.9395(4) . ?
Ag1 S1 2.4950(8) 5 ?
Ag1 S1 2.4886(8) . ?
Ag1 O1 2.400(3) . ?
Ag2 S1 2.5366(9) 21_666 ?
Ag2 S1 2.5544(9) . ?
Ag2 O2 2.517(3) . ?
Ag2 N1 2.307(3) . ?
S1 C1 1.846(4) . ?
F1 C10 1.317(5) . ?
F2 C10 1.329(5) . ?
F3 C10 1.342(5) . ?
O1 C9 1.246(4) . ?
O2 C9 1.236(5) . ?
N1 C7 1.334(5) . ?
N1 C8 1.335(5) . ?
C1 H1 1.0000 . ?
C1 C2 1.502(5) . ?
C1 C6 1.494(7) . ?
C2 H2A 0.9900 . ?
C2 H2B 0.9900 . ?
C2 C3 1.529(6) . ?
C3 H3A 0.9900 . ?
C3 H3B 0.9900 . ?
C3 C4 1.478(8) . ?
C4 H4A 0.9900 . ?
C4 H4B 0.9900 . ?
C4 C5 1.505(8) . ?
C5 H5A 0.9900 . ?
C5 H5B 0.9900 . ?
C5 C6 1.544(7) . ?
C6 H6A 0.9900 . ?
C6 H6B 0.9900 . ?
C7 C7 1.390(7) 2_655 ?
C7 H7 0.9500 . ?
C8 C8 1.389(7) 2_655 ?
C8 H8 0.9500 . ?
C9 C10 1.549(5) . ?

loop_
_geom_torsion_atom_site_label_1
_geom_torsion_atom_site_label_2
_geom_torsion_atom_site_label_3
_geom_torsion_atom_site_label_4
_geom_torsion
_geom_torsion_site_symmetry_1
_geom_torsion_site_symmetry_2
_geom_torsion_site_symmetry_3
_geom_torsion_site_symmetry_4
_geom_torsion_publ_flag
Ag1 S1 C1 C2 134.6(3) . . . . ?
Ag1 S1 C1 C2 -149.2(3) 9 . . . ?
Ag1 S1 C1 C6 9.9(4) . . . . ?
Ag1 S1 C1 C6 86.1(4) 9 . . . ?
Ag1 O1 C9 O2 13.9(5) . . . . ?
Ag1 O1 C9 C10 -162.8(2) . . . . ?
Ag2 S1 C1 C2 -50.0(3) 17_666 . . . ?
Ag2 S1 C1 C2 57.2(3) . . . . ?
Ag2 S1 C1 C6 -67.5(4) . . . . ?
Ag2 S1 C1 C6 -174.7(3) 17_666 . . . ?
Ag2 O2 C9 O1 20.8(5) . . . . ?
Ag2 O2 C9 C10 -162.5(2) . . . . ?
Ag2 N1 C7 C7 -175.7(4) . . . 2_655 ?
Ag2 N1 C8 C8 177.9(4) . . . 2_655 ?
S1 C1 C2 C3 178.3(3) . . . . ?
S1 C1 C6 C5 -178.9(4) . . . . ?
O1 C9 C10 F1 -32.9(5) . . . . ?
O1 C9 C10 F2 -155.5(3) . . . . ?
O1 C9 C10 F3 86.7(4) . . . . ?
O2 C9 C10 F1 149.8(3) . . . . ?
O2 C9 C10 F2 27.3(5) . . . . ?
O2 C9 C10 F3 -90.5(4) . . . . ?
C1 C2 C3 C4 54.3(6) . . . . ?
C2 C1 C6 C5 56.9(6) . . . . ?
C2 C3 C4 C5 -52.9(7) . . . . ?
C3 C4 C5 C6 52.3(7) . . . . ?
C4 C5 C6 C1 -53.8(8) . . . . ?
C6 C1 C2 C3 -56.8(5) . . . . ?
C7 N1 C8 C8 0.8(6) . . . 2_655 ?
C8 N1 C7 C7 1.3(7) . . . 2_655 ?

loop_
_smtbx_masks_void_nr
_smtbx_masks_void_average_x
_smtbx_masks_void_average_y
_smtbx_masks_void_average_z
_smtbx_masks_void_volume
_smtbx_masks_void_count_electrons
_smtbx_masks_void_content
1 0.250 0.250 0.250 524.4 149.0 '15 H2O'
2 -0.250 0.750 0.750 524.4 168.5 '15 H2O'
